data_1503093
loop_
_publ_author_name
'Chen, Zili'
'Zhang, Yu-Xin'
'Wang, Ya-Hui'
'Zhu, Li-Li'
'Liu, Heng'
'Li, Xiao-Xiao'
'Guo, Lin'

_publ_section_title
;
 Gold catalyzed diastereoselective cascade allylation/enyne
 cycloisomerization to construct densely functionalized oxygen
 heterocycles.
;
_journal_issue 15
_journal_name_full 'Organic letters'
_journal_page_first 3468
_journal_page_last 3471
_journal_paper_doi 10.1021/ol1012923
_journal_volume 12
_journal_year 2010
_chemical_absolute_configuration syn
_chemical_formula_sum 'C26 H24 O'
_chemical_formula_weight 352.45
_chemical_name_systematic
; 
 ? 
;
_space_group_IT_number 4
_symmetry_cell_setting monoclinic
_symmetry_space_group_name_Hall 'P 2yb'
_symmetry_space_group_name_H-M 'P 1 21 1'
_atom_sites_solution_hydrogens geom
_atom_sites_solution_primary direct
_atom_sites_solution_secondary difmap
_audit_creation_method SHELXL-97
_cell_angle_alpha 90.00
_cell_angle_beta 111.21(3)
_cell_angle_gamma 90.00
_cell_formula_units_Z 2
_cell_length_a 12.393(3)
_cell_length_b 5.8186(12)
_cell_length_c 14.691(3)
_cell_measurement_temperature 113(2)
_cell_measurement_theta_max 25.01
_cell_measurement_theta_min 1.76
_cell_volume 987.6(4)
_computing_cell_refinement crystalclear
_computing_data_collection 'crystalclear(Rigaku/MSC Inc., 2005)'
_computing_data_reduction crystalclear
_computing_molecular_graphics 'Bruker SHELXTL'
_computing_publication_material 'Bruker SHELXTL'
_computing_structure_refinement 'SHELXL-97 (Sheldrick, 1997)'
_computing_structure_solution 'SHELXS-97 (Sheldrick, 1990)'
_diffrn_ambient_temperature 113(2)
_diffrn_detector_area_resol_mean 7.31
_diffrn_measured_fraction_theta_full 0.996
_diffrn_measured_fraction_theta_max 0.996
_diffrn_measurement_device_type 'rigaku saturn CCD area detector'
_diffrn_measurement_method '\w and \f scans'
_diffrn_radiation_monochromator confocal
_diffrn_radiation_source 'rotating anode'
_diffrn_radiation_type MoK\a
_diffrn_radiation_wavelength 0.71073
_diffrn_reflns_av_R_equivalents 0.0327
_diffrn_reflns_av_sigmaI/netI 0.0514
_diffrn_reflns_limit_h_max 14
_diffrn_reflns_limit_h_min -12
_diffrn_reflns_limit_k_max 6
_diffrn_reflns_limit_k_min -6
_diffrn_reflns_limit_l_max 17
_diffrn_reflns_limit_l_min -17
_diffrn_reflns_number 6722
_diffrn_reflns_theta_full 25.01
_diffrn_reflns_theta_max 25.01
_diffrn_reflns_theta_min 1.76
_diffrn_standards_decay_% 0
_diffrn_standards_interval_count 0
_diffrn_standards_interval_time 0
_diffrn_standards_number 0
_exptl_absorpt_coefficient_mu 0.070
_exptl_absorpt_correction_T_max 0.9972
_exptl_absorpt_correction_T_min 0.9793
_exptl_absorpt_correction_type multi-scan
_exptl_absorpt_process_details crystalclear
_exptl_crystal_density_diffrn 1.185
_exptl_crystal_density_method 'not measured'
_exptl_crystal_F_000 376
_exptl_crystal_size_max 0.30
_exptl_crystal_size_mid 0.06
_exptl_crystal_size_min 0.04
_refine_diff_density_max 0.108
_refine_diff_density_min -0.123
_refine_diff_density_rms 0.029
_refine_ls_abs_structure_details 'Flack H D (1983), Acta Cryst. A39, 876-881'
_refine_ls_abs_structure_Flack 1(2)
_refine_ls_extinction_coef 0.102(7)
_refine_ls_extinction_expression Fc^*^=kFc[1+0.001xFc^2^\l^3^/sin(2\q)]^-1/4^
_refine_ls_extinction_method SHELXL
_refine_ls_goodness_of_fit_ref 1.008
_refine_ls_hydrogen_treatment constr
_refine_ls_matrix_type full
_refine_ls_number_parameters 245
_refine_ls_number_reflns 3313
_refine_ls_number_restraints 1
_refine_ls_restrained_S_all 1.007
_refine_ls_R_factor_all 0.0655
_refine_ls_R_factor_gt 0.0441
_refine_ls_shift/su_max 0.000
_refine_ls_shift/su_mean 0.000
_refine_ls_structure_factor_coef Fsqd
_refine_ls_weighting_details 'calc w=1/[\s^2^(Fo^2^)+(0.0470P)^2^+0.0000P] where P=(Fo^2^+2Fc^2^)/3'
_refine_ls_weighting_scheme calc
_refine_ls_wR_factor_gt 0.0852
_refine_ls_wR_factor_ref 0.0959
_reflns_number_gt 2400
_reflns_number_total 3313
_reflns_threshold_expression >2sigma(I)
_cod_data_source_file ol1012923_si_002.cif
_cod_data_source_block r90810f
_cod_depositor_comments
;
The following automatic conversions were performed:

'_symmetry_cell_setting' value 'Monoclinic' changed to 'monoclinic'
according to /home/saulius/struct/CIF-dictionaries/cif_core.dic
dictionary named 'cif_core.dic' version 2.4.2 from
2011-04-26.

'_exptl_absorpt_correction_type' value 'MULTI-SCAN'
changed to 'multi-scan' according to
/home/saulius/struct/CIF-dictionaries/cif_core.dic dictionary named
'cif_core.dic' version 2.4.2 from
2011-04-26.

'_refine_ls_hydrogen_treatment' value 'CONSTR' changed
to 'constr' according to
/home/saulius/struct/CIF-dictionaries/cif_core.dic dictionary named
'cif_core.dic' version 2.4.2 from 2011-04-26.

Automatic conversion script
Id: cif_fix_values 1715 2011-07-08 13:25:40Z adriana 
;
_cod_original_cell_volume 987.6(3)
_cod_original_sg_symbol_H-M P2(1)
_cod_database_code 1503093

loop_
_symmetry_equiv_pos_as_xyz
'x, y, z'
'-x, y+1/2, -z'

loop_
_atom_site_label
_atom_site_type_symbol
_atom_site_fract_x
_atom_site_fract_y
_atom_site_fract_z
_atom_site_U_iso_or_equiv
_atom_site_adp_type
_atom_site_occupancy
_atom_site_symmetry_multiplicity
_atom_site_calc_flag
_atom_site_refinement_flags
O1 O 0.32050(14) 0.3110(3) 0.41719(11) 0.0636(5) Uani 1 1 d .
C1 C 0.4105(2) 0.1634(4) 0.42647(18) 0.0612(7) Uani 1 1 d .
H1 H 0.4438 0.0835 0.4866 0.073 Uiso 1 1 calc R
C2 C 0.4539(2) 0.1246(4) 0.35846(18) 0.0575(6) Uani 1 1 d .
H2 H 0.5171 0.0213 0.3717 0.069 Uiso 1 1 calc R
C3 C 0.40674(19) 0.2383(3) 0.26117(16) 0.0473(6) Uani 1 1 d .
C4 C 0.32264(18) 0.4275(4) 0.25738(15) 0.0455(6) Uani 1 1 d .
H4 H 0.3220 0.5570 0.2124 0.055 Uiso 1 1 calc R
C5 C 0.3059(2) 0.4992(4) 0.34953(15) 0.0500(6) Uani 1 1 d .
H5 H 0.3642 0.6205 0.3821 0.060 Uiso 1 1 calc R
C6 C 0.1863(2) 0.5965(4) 0.32936(16) 0.0503(6) Uani 1 1 d .
H6A H 0.1290 0.4722 0.3026 0.060 Uiso 1 1 calc R
H6B H 0.1711 0.7159 0.2782 0.060 Uiso 1 1 calc R
C7 C 0.1663(2) 0.7011(5) 0.41668(16) 0.0653(7) Uani 1 1 d .
H7A H 0.1806 0.5830 0.4682 0.078 Uiso 1 1 calc R
H7B H 0.2222 0.8278 0.4434 0.078 Uiso 1 1 calc R
C8 C 0.0455(2) 0.7920(4) 0.38998(15) 0.0502(6) Uani 1 1 d .
C9 C 0.0136(3) 1.0002(5) 0.34279(19) 0.0664(7) Uani 1 1 d .
H9 H 0.0702 1.0889 0.3290 0.080 Uiso 1 1 calc R
C10 C -0.0964(3) 1.0823(5) 0.31542(19) 0.0763(9) Uani 1 1 d .
H10 H -0.1156 1.2261 0.2830 0.092 Uiso 1 1 calc R
C11 C -0.1797(3) 0.9573(6) 0.3347(2) 0.0813(9) Uani 1 1 d .
H11 H -0.2566 1.0138 0.3160 0.098 Uiso 1 1 calc R
C12 C -0.1501(3) 0.7493(6) 0.3813(2) 0.0753(8) Uani 1 1 d .
H12 H -0.2071 0.6613 0.3948 0.090 Uiso 1 1 calc R
C13 C -0.0381(2) 0.6666(5) 0.40871(17) 0.0607(7) Uani 1 1 d .
H13 H -0.0189 0.5222 0.4407 0.073 Uiso 1 1 calc R
C14 C 0.27457(18) 0.2049(4) 0.20689(15) 0.0465(6) Uani 1 1 d .
H14 H 0.2379 0.1081 0.2440 0.056 Uiso 1 1 calc R
C15 C 0.21707(18) 0.1827(4) 0.09938(15) 0.0451(5) Uani 1 1 d .
C16 C 0.1468(2) -0.0056(4) 0.06174(18) 0.0568(6) Uani 1 1 d .
H16 H 0.1374 -0.1186 0.1049 0.068 Uiso 1 1 calc R
C17 C 0.0901(2) -0.0318(5) -0.0380(2) 0.0678(7) Uani 1 1 d .
H17 H 0.0421 -0.1620 -0.0625 0.081 Uiso 1 1 calc R
C18 C 0.1028(2) 0.1292(5) -0.10157(18) 0.0650(7) Uani 1 1 d .
H18 H 0.0637 0.1109 -0.1699 0.078 Uiso 1 1 calc R
C19 C 0.1720(2) 0.3162(5) -0.06599(18) 0.0623(7) Uani 1 1 d .
H19 H 0.1813 0.4279 -0.1098 0.075 Uiso 1 1 calc R
C20 C 0.2287(2) 0.3433(4) 0.03365(17) 0.0554(6) Uani 1 1 d .
H20 H 0.2764 0.4743 0.0575 0.066 Uiso 1 1 calc R
C21 C 0.48563(18) 0.2577(4) 0.20499(16) 0.0480(6) Uani 1 1 d .
C22 C 0.5559(2) 0.4488(4) 0.21565(18) 0.0571(6) Uani 1 1 d .
H22 H 0.5521 0.5695 0.2579 0.069 Uiso 1 1 calc R
C23 C 0.6312(2) 0.4673(5) 0.16617(19) 0.0656(7) Uani 1 1 d .
H23 H 0.6782 0.6003 0.1743 0.079 Uiso 1 1 calc R
C24 C 0.6383(2) 0.2941(4) 0.10526(18) 0.0608(7) Uani 1 1 d .
H24 H 0.6901 0.3062 0.0711 0.073 Uiso 1 1 calc R
C25 C 0.5701(2) 0.1039(4) 0.09434(19) 0.0636(7) Uani 1 1 d .
H25 H 0.5746 -0.0166 0.0522 0.076 Uiso 1 1 calc R
C26 C 0.4945(2) 0.0849(4) 0.14376(19) 0.0589(7) Uani 1 1 d .
H26 H 0.4481 -0.0490 0.1355 0.071 Uiso 1 1 calc R

loop_
_atom_site_aniso_label
_atom_site_aniso_U_11
_atom_site_aniso_U_22
_atom_site_aniso_U_33
_atom_site_aniso_U_23
_atom_site_aniso_U_13
_atom_site_aniso_U_12
O1 0.0704(12) 0.0685(11) 0.0518(9) 0.0175(9) 0.0221(9) 0.0121(10)
C1 0.0557(16) 0.0628(16) 0.0534(14) 0.0136(13) 0.0058(13) 0.0057(13)
C2 0.0488(14) 0.0563(15) 0.0601(15) 0.0053(13) 0.0109(13) 0.0061(12)
C3 0.0411(13) 0.0450(13) 0.0532(13) 0.0040(11) 0.0141(11) 0.0016(11)
C4 0.0449(13) 0.0433(13) 0.0461(12) 0.0029(10) 0.0137(11) 0.0003(11)
C5 0.0515(14) 0.0496(13) 0.0455(12) 0.0029(11) 0.0132(11) -0.0029(12)
C6 0.0503(14) 0.0543(14) 0.0463(12) 0.0033(11) 0.0174(11) 0.0011(11)
C7 0.0650(17) 0.0808(19) 0.0509(14) -0.0084(14) 0.0220(13) 0.0020(15)
C8 0.0589(16) 0.0525(14) 0.0407(12) -0.0034(11) 0.0199(11) 0.0020(13)
C9 0.080(2) 0.0587(16) 0.0657(16) 0.0022(14) 0.0324(15) -0.0020(15)
C10 0.097(2) 0.0625(17) 0.0624(17) -0.0010(14) 0.0207(17) 0.0203(18)
C11 0.067(2) 0.104(2) 0.0629(17) -0.0144(19) 0.0122(15) 0.023(2)
C12 0.069(2) 0.094(2) 0.0684(17) -0.0077(17) 0.0307(16) -0.0148(18)
C13 0.0693(18) 0.0598(15) 0.0541(14) -0.0017(12) 0.0237(13) -0.0049(14)
C14 0.0396(12) 0.0517(14) 0.0475(12) 0.0060(11) 0.0149(10) -0.0030(10)
C15 0.0348(12) 0.0487(13) 0.0502(12) 0.0029(11) 0.0133(10) -0.0004(11)
C16 0.0493(14) 0.0546(14) 0.0623(15) 0.0019(13) 0.0154(12) -0.0100(13)
C17 0.0532(16) 0.0710(17) 0.0694(18) -0.0125(16) 0.0104(13) -0.0126(14)
C18 0.0485(15) 0.0861(18) 0.0515(14) -0.0075(15) 0.0075(12) 0.0022(15)
C19 0.0559(16) 0.0764(18) 0.0516(14) 0.0089(14) 0.0160(12) 0.0000(15)
C20 0.0503(15) 0.0586(15) 0.0541(14) 0.0034(13) 0.0151(12) -0.0070(12)
C21 0.0368(13) 0.0465(13) 0.0563(14) 0.0016(12) 0.0115(11) 0.0023(11)
C22 0.0531(15) 0.0490(14) 0.0720(16) -0.0084(13) 0.0259(13) -0.0062(13)
C23 0.0559(16) 0.0594(15) 0.0839(18) 0.0025(16) 0.0282(15) -0.0070(14)
C24 0.0506(15) 0.0663(16) 0.0675(16) 0.0036(14) 0.0238(13) 0.0051(15)
C25 0.0535(16) 0.0687(17) 0.0688(16) -0.0128(14) 0.0225(14) 0.0038(14)
C26 0.0468(15) 0.0506(14) 0.0765(16) -0.0081(14) 0.0189(14) -0.0008(12)

loop_
_atom_type_symbol
_atom_type_description
_atom_type_scat_dispersion_real
_atom_type_scat_dispersion_imag
_atom_type_scat_source
C C 0.0033 0.0016 'International Tables Vol C Tables 4.2.6.8 and 6.1.1.4'
H H 0.0000 0.0000 'International Tables Vol C Tables 4.2.6.8 and 6.1.1.4'
O O 0.0106 0.0060 'International Tables Vol C Tables 4.2.6.8 and 6.1.1.4'

loop_
_geom_angle_atom_site_label_1
_geom_angle_atom_site_label_2
_geom_angle_atom_site_label_3
_geom_angle
C1 O1 C5 115.90(18)
C2 C1 O1 124.9(2)
C2 C1 H1 117.5
O1 C1 H1 117.5
C1 C2 C3 121.8(2)
C1 C2 H2 119.1
C3 C2 H2 119.1
C2 C3 C21 117.10(19)
C2 C3 C4 112.8(2)
C21 C3 C4 120.49(18)
C2 C3 C14 114.35(19)
C21 C3 C14 120.34(19)
C4 C3 C14 58.95(14)
C5 C4 C3 119.37(18)
C5 C4 C14 121.63(19)
C3 C4 C14 62.16(14)
C5 C4 H4 114.6
C3 C4 H4 114.6
C14 C4 H4 114.6
O1 C5 C4 112.70(18)
O1 C5 C6 106.78(19)
C4 C5 C6 111.90(18)
O1 C5 H5 108.4
C4 C5 H5 108.4
C6 C5 H5 108.4
C5 C6 C7 115.59(19)
C5 C6 H6A 108.4
C7 C6 H6A 108.4
C5 C6 H6B 108.4
C7 C6 H6B 108.4
H6A C6 H6B 107.4
C8 C7 C6 111.86(19)
C8 C7 H7A 109.2
C6 C7 H7A 109.2
C8 C7 H7B 109.2
C6 C7 H7B 109.2
H7A C7 H7B 107.9
C13 C8 C9 117.8(2)
C13 C8 C7 120.9(2)
C9 C8 C7 121.2(2)
C10 C9 C8 122.0(3)
C10 C9 H9 119.0
C8 C9 H9 119.0
C9 C10 C11 120.1(3)
C9 C10 H10 120.0
C11 C10 H10 120.0
C10 C11 C12 118.9(3)
C10 C11 H11 120.5
C12 C11 H11 120.5
C11 C12 C13 120.7(3)
C11 C12 H12 119.6
C13 C12 H12 119.6
C8 C13 C12 120.4(2)
C8 C13 H13 119.8
C12 C13 H13 119.8
C15 C14 C4 123.47(18)
C15 C14 C3 124.63(19)
C4 C14 C3 58.88(13)
C15 C14 H14 113.1
C4 C14 H14 113.1
C3 C14 H14 113.1
C16 C15 C20 117.6(2)
C16 C15 C14 119.0(2)
C20 C15 C14 123.41(19)
C15 C16 C17 121.0(2)
C15 C16 H16 119.5
C17 C16 H16 119.5
C18 C17 C16 120.4(2)
C18 C17 H17 119.8
C16 C17 H17 119.8
C19 C18 C17 119.6(2)
C19 C18 H18 120.2
C17 C18 H18 120.2
C18 C19 C20 120.2(2)
C18 C19 H19 119.9
C20 C19 H19 119.9
C19 C20 C15 121.2(2)
C19 C20 H20 119.4
C15 C20 H20 119.4
C26 C21 C22 117.6(2)
C26 C21 C3 121.8(2)
C22 C21 C3 120.5(2)
C23 C22 C21 121.4(2)
C23 C22 H22 119.3
C21 C22 H22 119.3
C24 C23 C22 120.2(2)
C24 C23 H23 119.9
C22 C23 H23 119.9
C25 C24 C23 119.2(2)
C25 C24 H24 120.4
C23 C24 H24 120.4
C24 C25 C26 120.8(2)
C24 C25 H25 119.6
C26 C25 H25 119.6
C21 C26 C25 120.9(2)
C21 C26 H26 119.6
C25 C26 H26 119.6

loop_
_geom_bond_atom_site_label_1
_geom_bond_atom_site_label_2
_geom_bond_distance
O1 C1 1.375(3)
O1 C5 1.446(3)
C1 C2 1.314(3)
C1 H1 0.9500
C2 C3 1.489(3)
C2 H2 0.9500
C3 C21 1.494(3)
C3 C4 1.503(3)
C3 C14 1.553(3)
C4 C5 1.501(3)
C4 C14 1.505(3)
C4 H4 1.0000
C5 C6 1.513(3)
C5 H5 1.0000
C6 C7 1.519(3)
C6 H6A 0.9900
C6 H6B 0.9900
C7 C8 1.500(3)
C7 H7A 0.9900
C7 H7B 0.9900
C8 C13 1.374(3)
C8 C9 1.381(4)
C9 C10 1.361(4)
C9 H9 0.9500
C10 C11 1.373(4)
C10 H10 0.9500
C11 C12 1.373(4)
C11 H11 0.9500
C12 C13 1.384(4)
C12 H12 0.9500
C13 H13 0.9500
C14 C15 1.485(3)
C14 H14 1.0000
C15 C16 1.384(3)
C15 C20 1.388(3)
C16 C17 1.385(3)
C16 H16 0.9500
C17 C18 1.371(4)
C17 H17 0.9500
C18 C19 1.367(4)
C18 H18 0.9500
C19 C20 1.385(3)
C19 H19 0.9500
C20 H20 0.9500
C21 C26 1.380(3)
C21 C22 1.386(3)
C22 C23 1.379(3)
C22 H22 0.9500
C23 C24 1.372(3)
C23 H23 0.9500
C24 C25 1.367(3)
C24 H24 0.9500
C25 C26 1.381(3)
C25 H25 0.9500
C26 H26 0.9500

loop_
_geom_torsion_atom_site_label_1
_geom_torsion_atom_site_label_2
_geom_torsion_atom_site_label_3
_geom_torsion_atom_site_label_4
_geom_torsion
C5 O1 C1 C2 -26.8(3)
O1 C1 C2 C3 -1.0(4)
C1 C2 C3 C21 156.9(2)
C1 C2 C3 C4 10.6(3)
C1 C2 C3 C14 -54.4(3)
C2 C3 C4 C5 6.9(3)
C21 C3 C4 C5 -138.2(2)
C14 C3 C4 C5 112.5(2)
C2 C3 C4 C14 -105.6(2)
C21 C3 C4 C14 109.3(2)
C1 O1 C5 C4 41.2(3)
C1 O1 C5 C6 164.44(18)
C3 C4 C5 O1 -31.9(3)
C14 C4 C5 O1 41.7(3)
C3 C4 C5 C6 -152.27(19)
C14 C4 C5 C6 -78.7(2)
O1 C5 C6 C7 63.6(2)
C4 C5 C6 C7 -172.6(2)
C5 C6 C7 C8 -179.7(2)
C6 C7 C8 C13 99.4(3)
C6 C7 C8 C9 -78.3(3)
C13 C8 C9 C10 0.3(4)
C7 C8 C9 C10 178.0(2)
C8 C9 C10 C11 0.1(4)
C9 C10 C11 C12 -0.3(4)
C10 C11 C12 C13 0.1(4)
C9 C8 C13 C12 -0.4(3)
C7 C8 C13 C12 -178.2(2)
C11 C12 C13 C8 0.2(4)
C5 C4 C14 C15 137.6(2)
C3 C4 C14 C15 -113.4(2)
C5 C4 C14 C3 -109.0(2)
C2 C3 C14 C15 -145.6(2)
C21 C3 C14 C15 2.0(3)
C4 C3 C14 C15 111.5(2)
C2 C3 C14 C4 102.9(2)
C21 C3 C14 C4 -109.5(2)
C4 C14 C15 C16 -161.3(2)
C3 C14 C15 C16 126.0(2)
C4 C14 C15 C20 17.9(3)
C3 C14 C15 C20 -54.9(3)
C20 C15 C16 C17 -0.2(3)
C14 C15 C16 C17 179.0(2)
C15 C16 C17 C18 0.1(4)
C16 C17 C18 C19 0.1(4)
C17 C18 C19 C20 -0.2(4)
C18 C19 C20 C15 0.2(4)
C16 C15 C20 C19 0.0(3)
C14 C15 C20 C19 -179.2(2)
C2 C3 C21 C26 87.4(3)
C4 C3 C21 C26 -128.9(2)
C14 C3 C21 C26 -59.3(3)
C2 C3 C21 C22 -90.3(3)
C4 C3 C21 C22 53.4(3)
C14 C3 C21 C22 123.0(2)
C26 C21 C22 C23 0.7(3)
C3 C21 C22 C23 178.5(2)
C21 C22 C23 C24 -0.4(4)
C22 C23 C24 C25 0.1(4)
C23 C24 C25 C26 0.0(4)
C22 C21 C26 C25 -0.7(3)
C3 C21 C26 C25 -178.4(2)
C24 C25 C26 C21 0.3(4)
